data_7213596
loop_
_publ_author_name
'Wei, Yong-Li'
'Li, Xiao-Yuan'
'Kang, Ting-Ting'
'Wang, Su-Na'
'Zang, Shuang-Quan'

_publ_section_title
;
 A series of Ag(i)--Cd(ii) hetero- and Ag(i) homo-nuclear coordination
 polymers based on 5-iodo-isophthalic acid and N-donor ancillary ligands
;
_journal_issue 2
_journal_name_full CrystEngComm
_journal_page_first 223
_journal_paper_doi 10.1039/c3ce41714j
_journal_volume 16
_journal_year 2014
_chemical_formula_moiety 'C14 H10 Ag2 I N O4'
_chemical_formula_sum 'C14 H10 Ag2 I N O4'
_chemical_formula_weight 598.87
_chemical_name_systematic
;
?
;
_space_group_IT_number 15
_symmetry_cell_setting monoclinic
_symmetry_space_group_name_Hall '-C 2yc'
_symmetry_space_group_name_H-M 'C 1 2/c 1'
_atom_sites_solution_hydrogens geom
_atom_sites_solution_primary direct
_atom_sites_solution_secondary difmap
_audit_creation_method SHELXL-97
_cell_angle_alpha 90.00
_cell_angle_beta 116.468(8)
_cell_angle_gamma 90.00
_cell_formula_units_Z 8
_cell_length_a 26.0990(17)
_cell_length_b 8.7015(3)
_cell_length_c 15.0839(9)
_cell_measurement_reflns_used 2596
_cell_measurement_temperature 293(2)
_cell_measurement_theta_max 29.1672
_cell_measurement_theta_min 3.0111
_cell_volume 3066.5(4)
_computing_cell_refinement 'Bruker FRAMBO'
_computing_data_collection 'Bruker FRAMBO'
_computing_data_reduction 'Bruker SAINT'
_computing_molecular_graphics 'Bruker SHELXTL'
_computing_publication_material 'Bruker SHELXTL'
_computing_structure_refinement 'SHELXL-97 (Sheldrick, 1997)'
_computing_structure_solution 'SHELXS-97 (Sheldrick, 1990)'
_diffrn_ambient_temperature 293(2)
_diffrn_measured_fraction_theta_full 0.998
_diffrn_measured_fraction_theta_max 0.998
_diffrn_measurement_device_type 'multiwire proportional'
_diffrn_measurement_method 'phi and omega scans'
_diffrn_radiation_monochromator graphite
_diffrn_radiation_source 'fine-focus sealed tube'
_diffrn_radiation_type MoK\a
_diffrn_radiation_wavelength 0.71073
_diffrn_reflns_av_R_equivalents 0.0285
_diffrn_reflns_av_sigmaI/netI 0.0373
_diffrn_reflns_limit_h_max 26
_diffrn_reflns_limit_h_min -30
_diffrn_reflns_limit_k_max 7
_diffrn_reflns_limit_k_min -10
_diffrn_reflns_limit_l_max 17
_diffrn_reflns_limit_l_min -17
_diffrn_reflns_number 6301
_diffrn_reflns_theta_full 25.00
_diffrn_reflns_theta_max 25.00
_diffrn_reflns_theta_min 3.02
_exptl_absorpt_coefficient_mu 4.583
_exptl_absorpt_correction_T_max 0.438
_exptl_absorpt_correction_T_min 0.416
_exptl_absorpt_correction_type multi-scan
_exptl_absorpt_process_details 'SADABS(Bruker, 2009)'
_exptl_crystal_density_diffrn 2.594
_exptl_crystal_density_method 'not measured'
_exptl_crystal_F_000 2240.0
_exptl_crystal_size_max 0.2
_exptl_crystal_size_mid 0.18
_exptl_crystal_size_min 0.18
_refine_diff_density_max 1.402
_refine_diff_density_min -1.365
_refine_diff_density_rms 0.130
_refine_ls_extinction_method none
_refine_ls_goodness_of_fit_ref 1.064
_refine_ls_hydrogen_treatment constr
_refine_ls_matrix_type full
_refine_ls_number_parameters 199
_refine_ls_number_reflns 2697
_refine_ls_number_restraints 0
_refine_ls_restrained_S_all 1.064
_refine_ls_R_factor_all 0.0475
_refine_ls_R_factor_gt 0.0387
_refine_ls_shift/su_max 0.016
_refine_ls_shift/su_mean 0.002
_refine_ls_structure_factor_coef Fsqd
_refine_ls_weighting_details 'calc w=1/[\s^2^(Fo^2^)+(0.0379P)^2^+16.5156P] where P=(Fo^2^+2Fc^2^)/3'
_refine_ls_weighting_scheme calc
_refine_ls_wR_factor_gt 0.0882
_refine_ls_wR_factor_ref 0.0928
_reflns_number_gt 2285
_reflns_number_total 2702
_reflns_threshold_expression >2sigma(I)
_cod_data_source_file c3ce41714j.txt
_cod_data_source_block 2
_cod_original_sg_symbol_Hall '-c 2yc'
_cod_original_sg_symbol_H-M 'C 2/c'
_cod_original_formula_sum 'C14 H10 Ag2 I N O4 '
_cod_database_code 7213596

loop_
_symmetry_equiv_pos_as_xyz
'x, y, z'
'-x, y, -z+1/2'
'x+1/2, y+1/2, z'
'-x+1/2, y+1/2, -z+1/2'
'-x, -y, -z'
'x, -y, z-1/2'
'-x+1/2, -y+1/2, -z'
'x+1/2, -y+1/2, z-1/2'

loop_
_atom_site_label
_atom_site_type_symbol
_atom_site_fract_x
_atom_site_fract_y
_atom_site_fract_z
_atom_site_U_iso_or_equiv
_atom_site_adp_type
_atom_site_occupancy
_atom_site_symmetry_multiplicity
_atom_site_calc_flag
_atom_site_refinement_flags
Ag1 Ag 0.35625(3) 0.66314(9) 0.22528(5) 0.0742(3) Uani 1 1 d .
Ag2 Ag 0.48973(2) 1.51210(6) 0.08909(4) 0.04878(19) Uani 1 1 d .
O3 O 0.4469(2) 1.2927(5) 0.0250(3) 0.0437(11) Uani 1 1 d .
N1 N 0.2991(3) 0.5935(7) 0.2849(4) 0.0446(14) Uani 1 1 d .
C9 C 0.3114(3) 0.5809(8) 0.3792(5) 0.0411(16) Uani 1 1 d .
H9 H 0.3476 0.5986 0.4305 0.049 Uiso 1 1 calc R
C10 C 0.2666(2) 0.5402(6) 0.3933(4) 0.0231(12) Uani 1 1 d .
C6 C 0.4138(2) 0.9870(6) 0.0075(4) 0.0285(13) Uani 1 1 d .
H6 H 0.4120 1.0447 0.0580 0.034 Uiso 1 1 calc R
C5 C 0.4272(2) 1.0588(7) -0.0612(4) 0.0283(13) Uani 1 1 d .
C8 C 0.4443(2) 1.2246(7) -0.0493(5) 0.0323(14) Uani 1 1 d .
C11 C 0.2216(3) 0.5258(9) 0.3021(5) 0.0522(19) Uani 1 1 d .
H11 H 0.1844 0.4988 0.2884 0.063 Uiso 1 1 calc R
C12 C 0.2411(3) 0.5580(10) 0.2355(5) 0.056(2) Uani 1 1 d .
H12 H 0.2193 0.5567 0.1672 0.068 Uiso 1 1 calc R
C1 C 0.4029(3) 0.8309(7) 0.0026(4) 0.0289(13) Uani 1 1 d .
C2 C 0.4036(2) 0.7456(7) -0.0752(4) 0.0294(13) Uani 1 1 d .
H2 H 0.3961 0.6407 -0.0798 0.035 Uiso 1 1 calc R
C14 C 0.2366(3) 0.6758(8) 0.5056(5) 0.0451(17) Uani 1 1 d .
H14A H 0.1962 0.6764 0.4594 0.054 Uiso 1 1 calc R
H14B H 0.2396 0.6712 0.5720 0.054 Uiso 1 1 calc R
C4 C 0.4280(2) 0.9735(7) -0.1389(4) 0.0309(14) Uani 1 1 d .
H4 H 0.4369 1.0202 -0.1859 0.037 Uiso 1 1 calc R
C13 C 0.2641(3) 0.5323(9) 0.4875(5) 0.0466(18) Uani 1 1 d .
H13A H 0.3026 0.5212 0.5406 0.056 Uiso 1 1 calc R
H13B H 0.2423 0.4426 0.4882 0.056 Uiso 1 1 calc R
O2 O 0.4031(2) 0.6115(6) 0.0966(3) 0.0476(12) Uani 1 1 d .
C3 C 0.4155(3) 0.8180(7) -0.1450(4) 0.0302(13) Uani 1 1 d .
O4 O 0.4552(2) 1.2839(5) -0.1154(3) 0.0495(13) Uani 1 1 d .
C7 C 0.3911(3) 0.7501(8) 0.0806(4) 0.0354(14) Uani 1 1 d .
O1 O 0.3686(2) 0.8296(6) 0.1241(4) 0.0531(13) Uani 1 1 d .
I1 I 0.41650(2) 0.68486(5) -0.26131(3) 0.04251(16) Uani 1 1 d .

loop_
_atom_site_aniso_label
_atom_site_aniso_U_11
_atom_site_aniso_U_22
_atom_site_aniso_U_33
_atom_site_aniso_U_23
_atom_site_aniso_U_13
_atom_site_aniso_U_12
Ag1 0.0972(6) 0.0919(6) 0.0528(4) -0.0121(3) 0.0508(4) -0.0392(4)
Ag2 0.0537(4) 0.0293(3) 0.0684(4) -0.0044(2) 0.0318(3) -0.0087(2)
O3 0.057(3) 0.023(2) 0.055(3) -0.008(2) 0.028(3) -0.008(2)
N1 0.053(4) 0.051(4) 0.038(3) 0.005(3) 0.027(3) 0.008(3)
C9 0.037(4) 0.043(4) 0.042(4) -0.001(3) 0.017(3) 0.007(3)
C10 0.018(3) 0.028(3) 0.026(3) 0.000(2) 0.012(2) 0.001(2)
C6 0.033(3) 0.023(3) 0.031(3) -0.002(2) 0.015(3) 0.001(3)
C5 0.028(3) 0.022(3) 0.032(3) 0.002(2) 0.011(3) 0.000(2)
C8 0.026(3) 0.027(3) 0.036(3) 0.002(3) 0.007(3) 0.001(3)
C11 0.039(4) 0.062(5) 0.056(5) -0.011(4) 0.021(4) -0.005(4)
C12 0.045(4) 0.078(6) 0.036(4) -0.008(4) 0.009(4) 0.006(4)
C1 0.029(3) 0.026(3) 0.034(3) -0.001(2) 0.016(3) -0.001(3)
C2 0.034(3) 0.026(3) 0.029(3) 0.002(3) 0.015(3) 0.001(3)
C14 0.047(4) 0.049(4) 0.051(4) 0.009(3) 0.033(4) 0.005(3)
C4 0.030(3) 0.034(4) 0.030(3) 0.003(3) 0.015(3) 0.000(3)
C13 0.048(4) 0.054(5) 0.045(4) 0.012(3) 0.027(3) 0.002(3)
O2 0.063(3) 0.039(3) 0.056(3) 0.011(2) 0.040(3) -0.001(2)
C3 0.035(3) 0.031(3) 0.026(3) -0.003(2) 0.014(3) 0.001(3)
O4 0.064(3) 0.032(3) 0.044(3) 0.006(2) 0.016(3) -0.016(2)
C7 0.041(4) 0.038(4) 0.031(3) 0.000(3) 0.020(3) -0.005(3)
O1 0.076(4) 0.051(3) 0.059(3) 0.002(2) 0.053(3) 0.006(3)
I1 0.0532(3) 0.0488(3) 0.0285(2) -0.00333(18) 0.0209(2) 0.0072(2)

loop_
_atom_type_symbol
_atom_type_description
_atom_type_scat_dispersion_real
_atom_type_scat_dispersion_imag
_atom_type_scat_source
C C 0.0033 0.0016 'International Tables Vol C Tables 4.2.6.8 and 6.1.1.4'
H H 0.0000 0.0000 'International Tables Vol C Tables 4.2.6.8 and 6.1.1.4'
N N 0.0061 0.0033 'International Tables Vol C Tables 4.2.6.8 and 6.1.1.4'
O O 0.0106 0.0060 'International Tables Vol C Tables 4.2.6.8 and 6.1.1.4'
Ag Ag -0.8971 1.1015 'International Tables Vol C Tables 4.2.6.8 and 6.1.1.4'
I I -0.4742 1.8119 'International Tables Vol C Tables 4.2.6.8 and 6.1.1.4'

loop_
_geom_angle_atom_site_label_1
_geom_angle_atom_site_label_2
_geom_angle_atom_site_label_3
_geom_angle
_geom_angle_site_symmetry_1
_geom_angle_site_symmetry_3
N1 Ag1 O1 144.1(2) . .
O4 Ag2 O3 159.67(19) 5_685 .
O4 Ag2 O2 104.26(18) 5_685 1_565
O3 Ag2 O2 91.58(17) . 1_565
O4 Ag2 Ag2 81.61(13) 5_685 5_685
O3 Ag2 Ag2 78.64(13) . 5_685
O2 Ag2 Ag2 127.14(11) 1_565 5_685
O4 Ag2 I1 94.85(12) 5_685 5_675
O3 Ag2 I1 86.93(12) . 5_675
O2 Ag2 I1 122.75(11) 1_565 5_675
Ag2 Ag2 I1 108.59(3) 5_685 5_675
C8 O3 Ag2 128.4(4) . .
C9 N1 C12 104.1(6) . .
C9 N1 Ag1 126.6(5) . .
C12 N1 Ag1 129.2(5) . .
N1 C9 C10 112.8(6) . .
C9 C10 C11 106.7(6) . .
C9 C10 C13 126.6(6) . .
C11 C10 C13 126.2(6) . .
C1 C6 C5 121.3(6) . .
C6 C5 C4 119.5(5) . .
C6 C5 C8 120.5(5) . .
C4 C5 C8 119.8(5) . .
O3 C8 O4 125.2(6) . .
O3 C8 C5 117.4(6) . .
O4 C8 C5 117.4(6) . .
C12 C11 C10 107.1(6) . .
C11 C12 N1 109.3(6) . .
C6 C1 C2 119.2(5) . .
C6 C1 C7 121.5(5) . .
C2 C1 C7 119.3(5) . .
C3 C2 C1 119.5(6) . .
C14 C14 C13 113.6(7) 7_566 .
C3 C4 C5 118.8(6) . .
C10 C13 C14 111.5(6) . .
C7 O2 Ag2 119.2(4) . 1_545
C2 C3 C4 121.6(5) . .
C2 C3 I1 118.4(4) . .
C4 C3 I1 120.0(4) . .
C8 O4 Ag2 123.0(4) . 5_685
O2 C7 O1 124.5(6) . .
O2 C7 C1 118.7(6) . .
O1 C7 C1 116.8(6) . .
C7 O1 Ag1 104.0(4) . .
C3 I1 Ag2 84.64(16) . 5_675

loop_
_geom_bond_atom_site_label_1
_geom_bond_atom_site_label_2
_geom_bond_distance
_geom_bond_site_symmetry_2
Ag1 N1 2.145(6) .
Ag1 O1 2.229(5) .
Ag2 O4 2.206(4) 5_685
Ag2 O3 2.206(4) .
Ag2 O2 2.470(5) 1_565
Ag2 Ag2 2.9731(12) 5_685
Ag2 I1 3.1636(8) 5_675
O3 C8 1.243(7) .
N1 C9 1.316(8) .
N1 C12 1.390(9) .
C9 C10 1.325(8) .
C10 C11 1.359(9) .
C10 C13 1.453(8) .
C6 C1 1.383(8) .
C6 C5 1.382(8) .
C5 C4 1.397(8) .
C5 C8 1.497(8) .
C8 O4 1.263(8) .
C11 C12 1.342(11) .
C1 C2 1.395(8) .
C1 C7 1.515(8) .
C2 C3 1.376(8) .
C14 C14 1.513(13) 7_566
C14 C13 1.525(9) .
C4 C3 1.385(8) .
O2 C7 1.242(8) .
O2 Ag2 2.470(5) 1_545
C3 I1 2.113(6) .
O4 Ag2 2.206(4) 5_685
C7 O1 1.264(8) .
I1 Ag2 3.1636(8) 5_675
